data_1004109
loop_
_publ_author_name
'Abraham, F'
'Minaud, S'
'Renard, C'

_publ_section_title
;
Preliminary crystal structure of mixed-valency Sr4 Ni3 O9, the actual
formula of the so-called Sr5 Ni4 O11
;
_journal_coden_ASTM JMACEP
_journal_issue 11
_journal_name_full 'Journal of Materials Chemistry'
_journal_page_first 1763
_journal_page_last 1764
_journal_paper_doi 10.1039/jm9940401763
_journal_volume 4
_journal_year 1994
_chemical_formula_structural 'Sr4 (Ni3 O9)'
_chemical_formula_sum 'Ni3 O9 Sr4'
_chemical_name_systematic 'Tetrastrontium nonaoxotriniccolate'
_space_group_IT_number 150
_symmetry_cell_setting trigonal
_symmetry_Int_Tables_number 150
_symmetry_space_group_name_Hall 'P 3 2"'
_symmetry_space_group_name_H-M 'P 3 2 1'
_cell_angle_alpha 90
_cell_angle_beta 90
_cell_angle_gamma 120
_cell_formula_units_Z 3
_cell_length_a 9.477(1)
_cell_length_b 9.477(1)
_cell_length_c 7.825(4)
_cell_volume 608.6
_exptl_crystal_density_meas 5.4(10)
_refine_ls_R_factor_all 0.045
_cod_database_code 1004109

loop_
_symmetry_equiv_pos_as_xyz
x,y,z
-y,x-y,z
y-x,-x,z
y,x,-z
-x,y-x,-z
x-y,-y,-z

loop_
_atom_site_label
_atom_site_type_symbol
_atom_site_symmetry_multiplicity
_atom_site_Wyckoff_symbol
_atom_site_fract_x
_atom_site_fract_y
_atom_site_fract_z
_atom_site_occupancy
_atom_site_attached_hydrogens
_atom_site_calc_flag
Sr1 Sr2+ 6 g 0.0233(3) 0.6918(3) 0.2476(3) 1. 0 d
Sr2 Sr2+ 3 f 0.3276(4) 0. 0.5 1. 0 d
Sr3 Sr2+ 3 e 0.3603(3) 0. 0. 1. 0 d
Ni1 Ni3+ 2 d 0.3333 0.6667 0.1086(9) 1. 0 d
Ni2 Ni3+ 2 d 0.3333 0.6667 0.4217(6) 1. 0 d
Ni3 Ni3+ 2 c 0. 0. 0.3383(7) 1. 0 d
Ni4 Ni3+ 2 d 0.6667 0.3333 0.237(1) 0.58 0 d
Ni5 Ni3+ 1 a 0. 0. 0. 0.655 0 d
Ni6 Ni3+ 6 g 0.610(2) 0.273(2) 0.241(2) 0.14 0 d
Ni7 Ni3+ 3 e 0.924(4) 0. 0. 0.115 0 d
O1 O2- 6 g 0.819(2) 0.500(2) 0.038(2) 1. 0 d
O2 O2- 6 g 0.158(3) 0.007(2) 0.190(3) 1. 0 d
O3 O2- 6 g 0.172(3) 0.519(3) 0.263(2) 1. 0 d
O4 O2- 6 g 0.671(2) 0.177(2) 0.445(2) 1. 0 d
O5 O2- 3 f 0.846(3) 0. 0.5 1. 0 d

loop_
_atom_type_symbol
_atom_type_oxidation_number
Sr2+ 2.000
Ni3+ 3.330
O2- -2.000
